data_7158541
loop_
_publ_author_name
'Yi, Zi-Juan'
'Sun, Jian-Ting'
'Yang, Tian-Yu'
'Yu, Xian-Yong'
'Han, Xiao-Li'
'Wei, Bang-Guo'

_publ_section_title
;
 Cu(OTf)2-catalyzed C3 aza-Friedel--Crafts alkylation of indoles with
 N,O-acetals
;
_journal_name_full 'Organic &amp; Biomolecular Chemistry'
_journal_paper_doi 10.1039/D1OB02383G
_journal_year 2022
_chemical_formula_sum 'C21 H22 Cl2 N2 O3'
_chemical_formula_weight 421.30
_space_group_crystal_system triclinic
_space_group_IT_number 2
_space_group_name_Hall '-P 1'
_space_group_name_H-M_alt 'P -1'
_atom_sites_solution_hydrogens geom
_audit_creation_method SHELXL-2013
_audit_update_record
;
2021-10-26 deposited with the CCDC.	2022-02-17 downloaded from the CCDC.
;
_cell_angle_alpha 112.905(2)
_cell_angle_beta 103.286(2)
_cell_angle_gamma 96.447(2)
_cell_formula_units_Z 2
_cell_length_a 9.2206(5)
_cell_length_b 11.1857(6)
_cell_length_c 11.8704(7)
_cell_measurement_reflns_used 8349
_cell_measurement_temperature 293(2)
_cell_measurement_theta_max 54.185
_cell_measurement_theta_min 5.105
_cell_volume 1069.43(11)
_computing_cell_refinement 'Bruker SAINT'
_computing_data_collection 'Bruker APEX2'
_computing_data_reduction 'Bruker SAINT'
_computing_molecular_graphics 'Bruker SHELXTL'
_computing_publication_material 'Bruker SHELXTL'
_computing_structure_refinement 'SHELXL-2013 (Sheldrick, 2013)'
_computing_structure_solution 'SHELXS-97 (Sheldrick 2008)'
_diffrn_ambient_temperature 293(2)
_diffrn_measured_fraction_theta_full 0.996
_diffrn_measured_fraction_theta_max 0.996
_diffrn_measurement_device_type 'Bruker APEX-II CCD'
_diffrn_measurement_method '\f and \w scans'
_diffrn_radiation_type MoK\a
_diffrn_radiation_wavelength 0.71073
_diffrn_reflns_av_R_equivalents 0.0337
_diffrn_reflns_av_unetI/netI 0.0257
_diffrn_reflns_Laue_measured_fraction_full 0.996
_diffrn_reflns_Laue_measured_fraction_max 0.996
_diffrn_reflns_limit_h_max 11
_diffrn_reflns_limit_h_min -11
_diffrn_reflns_limit_k_max 13
_diffrn_reflns_limit_k_min -13
_diffrn_reflns_limit_l_max 14
_diffrn_reflns_limit_l_min -14
_diffrn_reflns_number 20962
_diffrn_reflns_point_group_measured_fraction_full 0.996
_diffrn_reflns_point_group_measured_fraction_max 0.996
_diffrn_reflns_theta_full 25.242
_diffrn_reflns_theta_max 25.997
_diffrn_reflns_theta_min 2.127
_exptl_absorpt_coefficient_mu 0.327
_exptl_absorpt_correction_T_max 0.7456
_exptl_absorpt_correction_T_min 0.7061
_exptl_absorpt_correction_type multi-scan
_exptl_absorpt_process_details sadabs
_exptl_crystal_colour colorless
_exptl_crystal_density_diffrn 1.308
_exptl_crystal_description prismatic
_exptl_crystal_F_000 440
_exptl_crystal_size_max 0.160
_exptl_crystal_size_mid 0.140
_exptl_crystal_size_min 0.110
_refine_diff_density_max 0.208
_refine_diff_density_min -0.258
_refine_diff_density_rms 0.036
_refine_ls_extinction_coef 0.019(4)
_refine_ls_extinction_expression Fc^*^=kFc[1+0.001xFc^2^\l^3^/sin(2\q)]^-1/4^
_refine_ls_extinction_method SHELXL
_refine_ls_goodness_of_fit_ref 1.018
_refine_ls_hydrogen_treatment constr
_refine_ls_matrix_type full
_refine_ls_number_parameters 257
_refine_ls_number_reflns 4192
_refine_ls_number_restraints 0
_refine_ls_restrained_S_all 1.018
_refine_ls_R_factor_all 0.0583
_refine_ls_R_factor_gt 0.0435
_refine_ls_shift/su_max 0.028
_refine_ls_shift/su_mean 0.000
_refine_ls_structure_factor_coef Fsqd
_refine_ls_weighting_details 'w=1/[\s^2^(Fo^2^)+(0.0509P)^2^+0.4443P] where P=(Fo^2^+2Fc^2^)/3'
_refine_ls_weighting_scheme calc
_refine_ls_wR_factor_gt 0.1076
_refine_ls_wR_factor_ref 0.1191
_reflns_Friedel_coverage 0.000
_reflns_number_gt 3333
_reflns_number_total 4192
_reflns_threshold_expression 'I > 2\s(I)'
_cod_data_source_file d1ob02383g2.cif
_cod_data_source_block mo_dd21019_0m
_cod_original_cell_volume 1069.43(10)
_cod_database_code 7158541
_shelx_space_group_comment
; 
The symmetry employed for this shelxl refinement is uniquely defined 
by the following loop, which should always be used as a source of 
symmetry information in preference to the above space-group names. 
They are only intended as comments. 
;
_shelx_estimated_absorpt_t_min 0.950
_shelx_estimated_absorpt_t_max 0.965
_shelxl_version_number 2013-4

loop_
_space_group_symop_operation_xyz
'x, y, z'
'-x, -y, -z'

loop_
_atom_site_label
_atom_site_type_symbol
_atom_site_fract_x
_atom_site_fract_y
_atom_site_fract_z
_atom_site_U_iso_or_equiv
_atom_site_adp_type
_atom_site_occupancy
_atom_site_site_symmetry_order
_atom_site_calc_flag
_atom_site_refinement_flags_posn
_atom_site_refinement_flags_adp
_atom_site_refinement_flags_occupancy
_atom_site_disorder_assembly
_atom_site_disorder_group
Cl1 Cl 0.10710(8) 0.66331(7) 1.03598(6) 0.0762(2) Uani 1 1 d . . . . .
Cl2 Cl 0.44882(7) 0.66289(7) 1.03745(6) 0.0757(2) Uani 1 1 d . . . . .
O1 O 0.65162(14) 0.33692(15) 0.51894(14) 0.0552(4) Uani 1 1 d . . . . .
N1 N -0.02845(16) 0.36988(17) 0.54948(15) 0.0465(4) Uani 1 1 d . . . . .
H1 H -0.1266 0.3555 0.5261 0.056 Uiso 1 1 calc R U . . .
N2 N 0.43445(16) 0.26983(17) 0.55384(15) 0.0440(4) Uani 1 1 d . . . . .
H2 H 0.3909 0.2274 0.5884 0.053 Uiso 1 1 calc R U . . .
C1 C 0.06543(19) 0.44366(19) 0.67140(18) 0.0401(4) Uani 1 1 d . . . . .
C2 C 0.0301(2) 0.5111(2) 0.78381(19) 0.0485(5) Uani 1 1 d . . . . .
H2A H -0.0707 0.5115 0.7839 0.058 Uiso 1 1 calc R U . . .
C3 C 0.1489(2) 0.5771(2) 0.89450(19) 0.0489(5) Uani 1 1 d . . . . .
C4 C 0.3010(2) 0.5757(2) 0.89516(19) 0.0486(5) Uani 1 1 d . . . . .
C5 C 0.3361(2) 0.50903(19) 0.78384(18) 0.0442(4) Uani 1 1 d . . . . .
H5 H 0.4373 0.5091 0.7850 0.053 Uiso 1 1 calc R U . . .
C6 C 0.21733(18) 0.44113(17) 0.66887(17) 0.0364(4) Uani 1 1 d . . . . .
C7 C 0.21034(18) 0.36291(18) 0.53868(17) 0.0366(4) Uani 1 1 d . . . . .
C8 C 0.05925(19) 0.32234(19) 0.47029(18) 0.0427(4) Uani 1 1 d . . . . .
H8 H 0.0211 0.2699 0.3824 0.051 Uiso 1 1 calc R U . . .
C9 C 0.34487(18) 0.33659(18) 0.48867(17) 0.0368(4) Uani 1 1 d . . . . .
H9 H 0.4098 0.4230 0.5111 0.044 Uiso 1 1 calc R U . . .
C10 C 0.29781(19) 0.25956(18) 0.34415(17) 0.0396(4) Uani 1 1 d . . . . .
C11 C 0.2550(3) 0.1220(2) 0.2848(2) 0.0613(6) Uani 1 1 d . . . . .
H11 H 0.2586 0.0744 0.3340 0.074 Uiso 1 1 calc R U . . .
C12 C 0.2068(3) 0.0548(3) 0.1523(3) 0.0804(8) Uani 1 1 d . . . . .
H12 H 0.1779 -0.0377 0.1132 0.096 Uiso 1 1 calc R U . . .
C13 C 0.2015(3) 0.1235(3) 0.0787(2) 0.0783(8) Uani 1 1 d . . . . .
H13 H 0.1680 0.0779 -0.0102 0.094 Uiso 1 1 calc R U . . .
C14 C 0.2457(3) 0.2595(3) 0.1364(2) 0.0717(7) Uani 1 1 d . . . . .
H14 H 0.2434 0.3065 0.0865 0.086 Uiso 1 1 calc R U . . .
C15 C 0.2936(2) 0.3273(2) 0.2685(2) 0.0530(5) Uani 1 1 d . . . . .
H15 H 0.3234 0.4198 0.3069 0.064 Uiso 1 1 calc R U . . .
C16 C 0.5818(2) 0.2723(2) 0.56164(17) 0.0429(4) Uani 1 1 d . . . . .
C17 C 0.6552(3) 0.1911(3) 0.6233(2) 0.0647(6) Uani 1 1 d . . . . .
H17A H 0.6615 0.1092 0.5581 0.097 Uiso 1 1 calc R U . . .
H17B H 0.5949 0.1719 0.6728 0.097 Uiso 1 1 calc R U . . .
H17C H 0.7562 0.2402 0.6784 0.097 Uiso 1 1 calc R U . . .
O2 O 0.2982(3) 1.0898(2) 0.6442(2) 0.1047(8) Uani 1 1 d . . . . .
O3 O 0.22795(19) 0.99800(17) 0.76110(17) 0.0680(5) Uani 1 1 d . . . . .
C18 C 0.2125(3) 1.0725(2) 0.6990(2) 0.0619(6) Uani 1 1 d . . . . .
C19 C 0.0770(4) 1.1322(4) 0.7050(5) 0.1321(17) Uani 1 1 d . . . . .
H19A H -0.0059 1.0696 0.7017 0.198 Uiso 1 1 calc R U . . .
H19B H 0.0472 1.1539 0.6335 0.198 Uiso 1 1 calc R U . . .
H19C H 0.1020 1.2116 0.7834 0.198 Uiso 1 1 calc R U . . .
C20 C 0.3616(3) 0.9413(3) 0.7669(3) 0.0758(7) Uani 1 1 d . . . . .
H20A H 0.4528 1.0116 0.8188 0.091 Uiso 1 1 calc R U . . .
H20B H 0.3707 0.8966 0.6814 0.091 Uiso 1 1 calc R U . . .
C21 C 0.3481(4) 0.8465(3) 0.8224(3) 0.0956(10) Uani 1 1 d . . . . .
H21A H 0.2577 0.7772 0.7708 0.143 Uiso 1 1 calc R U . . .
H21B H 0.3415 0.8916 0.9077 0.143 Uiso 1 1 calc R U . . .
H21C H 0.4363 0.8083 0.8252 0.143 Uiso 1 1 calc R U . . .

loop_
_atom_site_aniso_label
_atom_site_aniso_U_11
_atom_site_aniso_U_22
_atom_site_aniso_U_33
_atom_site_aniso_U_23
_atom_site_aniso_U_13
_atom_site_aniso_U_12
Cl1 0.0911(5) 0.0793(4) 0.0540(4) 0.0140(3) 0.0361(3) 0.0276(3)
Cl2 0.0697(4) 0.0810(4) 0.0476(3) 0.0101(3) 0.0002(3) 0.0091(3)
O1 0.0294(7) 0.0675(9) 0.0708(10) 0.0287(8) 0.0207(6) 0.0107(6)
N1 0.0231(7) 0.0643(10) 0.0488(9) 0.0200(8) 0.0116(6) 0.0114(7)
N2 0.0296(7) 0.0642(10) 0.0518(9) 0.0339(8) 0.0180(7) 0.0164(7)
C1 0.0326(9) 0.0466(10) 0.0469(10) 0.0224(9) 0.0163(8) 0.0133(7)
C2 0.0422(10) 0.0549(12) 0.0560(12) 0.0236(10) 0.0249(9) 0.0195(9)
C3 0.0584(12) 0.0469(11) 0.0453(11) 0.0180(9) 0.0231(9) 0.0177(9)
C4 0.0507(11) 0.0473(11) 0.0422(10) 0.0168(9) 0.0089(9) 0.0099(9)
C5 0.0341(9) 0.0493(11) 0.0492(11) 0.0215(9) 0.0112(8) 0.0103(8)
C6 0.0288(8) 0.0402(9) 0.0432(10) 0.0199(8) 0.0122(7) 0.0090(7)
C7 0.0271(8) 0.0440(10) 0.0416(9) 0.0203(8) 0.0119(7) 0.0085(7)
C8 0.0302(9) 0.0536(11) 0.0418(10) 0.0169(9) 0.0120(7) 0.0102(8)
C9 0.0257(8) 0.0448(10) 0.0434(9) 0.0210(8) 0.0126(7) 0.0086(7)
C10 0.0273(8) 0.0490(11) 0.0440(10) 0.0184(9) 0.0150(7) 0.0114(7)
C11 0.0654(14) 0.0498(12) 0.0617(14) 0.0183(11) 0.0198(11) 0.0062(10)
C12 0.0845(19) 0.0580(15) 0.0677(17) 0.0009(13) 0.0180(14) 0.0059(13)
C13 0.0674(16) 0.100(2) 0.0438(13) 0.0089(14) 0.0127(11) 0.0199(15)
C14 0.0740(16) 0.098(2) 0.0494(13) 0.0349(14) 0.0186(12) 0.0299(15)
C15 0.0536(12) 0.0601(13) 0.0493(12) 0.0264(10) 0.0151(9) 0.0177(10)
C16 0.0301(9) 0.0541(11) 0.0363(9) 0.0103(8) 0.0090(7) 0.0144(8)
C17 0.0513(12) 0.0913(18) 0.0617(14) 0.0373(13) 0.0170(10) 0.0370(12)
O2 0.1196(17) 0.1262(18) 0.153(2) 0.1083(17) 0.0916(16) 0.0617(14)
O3 0.0709(10) 0.0839(11) 0.0850(12) 0.0572(10) 0.0418(9) 0.0356(9)
C18 0.0636(14) 0.0649(14) 0.0751(15) 0.0429(13) 0.0288(12) 0.0177(11)
C19 0.111(3) 0.175(4) 0.226(5) 0.159(4) 0.102(3) 0.091(3)
C20 0.0762(17) 0.0784(17) 0.096(2) 0.0480(16) 0.0379(15) 0.0380(14)
C21 0.098(2) 0.094(2) 0.119(3) 0.067(2) 0.0267(19) 0.0389(18)

loop_
_atom_type_symbol
_atom_type_description
_atom_type_scat_dispersion_real
_atom_type_scat_dispersion_imag
_atom_type_scat_source
C C 0.0033 0.0016 'International Tables Vol C Tables 4.2.6.8 and 6.1.1.4'
H H 0.0000 0.0000 'International Tables Vol C Tables 4.2.6.8 and 6.1.1.4'
Cl Cl 0.1484 0.1585 'International Tables Vol C Tables 4.2.6.8 and 6.1.1.4'
N N 0.0061 0.0033 'International Tables Vol C Tables 4.2.6.8 and 6.1.1.4'
O O 0.0106 0.0060 'International Tables Vol C Tables 4.2.6.8 and 6.1.1.4'

loop_
_geom_angle_atom_site_label_1
_geom_angle_atom_site_label_2
_geom_angle_atom_site_label_3
_geom_angle
_geom_angle_site_symmetry_1
_geom_angle_site_symmetry_3
_geom_angle_publ_flag
C1 N1 C8 108.84(14) . . ?
C1 N1 H1 125.6 . . ?
C8 N1 H1 125.6 . . ?
C16 N2 C9 122.31(16) . . ?
C16 N2 H2 118.8 . . ?
C9 N2 H2 118.8 . . ?
N1 C1 C2 130.06(16) . . ?
N1 C1 C6 107.68(15) . . ?
C2 C1 C6 122.26(17) . . ?
C3 C2 C1 117.63(17) . . ?
C3 C2 H2A 121.2 . . ?
C1 C2 H2A 121.2 . . ?
C2 C3 C4 121.42(18) . . ?
C2 C3 Cl1 118.33(15) . . ?
C4 C3 Cl1 120.25(16) . . ?
C5 C4 C3 121.01(18) . . ?
C5 C4 Cl2 118.97(16) . . ?
C3 C4 Cl2 120.00(15) . . ?
C4 C5 C6 118.98(17) . . ?
C4 C5 H5 120.5 . . ?
C6 C5 H5 120.5 . . ?
C5 C6 C1 118.69(16) . . ?
C5 C6 C7 134.37(16) . . ?
C1 C6 C7 106.94(15) . . ?
C8 C7 C6 106.23(15) . . ?
C8 C7 C9 127.64(16) . . ?
C6 C7 C9 126.08(15) . . ?
C7 C8 N1 110.31(16) . . ?
C7 C8 H8 124.8 . . ?
N1 C8 H8 124.8 . . ?
N2 C9 C7 109.27(14) . . ?
N2 C9 C10 112.16(15) . . ?
C7 C9 C10 112.54(14) . . ?
N2 C9 H9 107.5 . . ?
C7 C9 H9 107.5 . . ?
C10 C9 H9 107.5 . . ?
C15 C10 C11 118.45(19) . . ?
C15 C10 C9 119.77(17) . . ?
C11 C10 C9 121.77(18) . . ?
C10 C11 C12 120.4(2) . . ?
C10 C11 H11 119.8 . . ?
C12 C11 H11 119.8 . . ?
C13 C12 C11 120.5(2) . . ?
C13 C12 H12 119.8 . . ?
C11 C12 H12 119.8 . . ?
C12 C13 C14 119.7(2) . . ?
C12 C13 H13 120.1 . . ?
C14 C13 H13 120.1 . . ?
C13 C14 C15 120.2(2) . . ?
C13 C14 H14 119.9 . . ?
C15 C14 H14 119.9 . . ?
C10 C15 C14 120.8(2) . . ?
C10 C15 H15 119.6 . . ?
C14 C15 H15 119.6 . . ?
O1 C16 N2 121.39(18) . . ?
O1 C16 C17 122.56(17) . . ?
N2 C16 C17 116.04(18) . . ?
C16 C17 H17A 109.5 . . ?
C16 C17 H17B 109.5 . . ?
H17A C17 H17B 109.5 . . ?
C16 C17 H17C 109.5 . . ?
H17A C17 H17C 109.5 . . ?
H17B C17 H17C 109.5 . . ?
C18 O3 C20 117.46(19) . . ?
O2 C18 O3 122.8(2) . . ?
O2 C18 C19 123.8(2) . . ?
O3 C18 C19 113.3(2) . . ?
C18 C19 H19A 109.5 . . ?
C18 C19 H19B 109.5 . . ?
H19A C19 H19B 109.5 . . ?
C18 C19 H19C 109.5 . . ?
H19A C19 H19C 109.5 . . ?
H19B C19 H19C 109.5 . . ?
O3 C20 C21 109.6(2) . . ?
O3 C20 H20A 109.7 . . ?
C21 C20 H20A 109.7 . . ?
O3 C20 H20B 109.7 . . ?
C21 C20 H20B 109.7 . . ?
H20A C20 H20B 108.2 . . ?
C20 C21 H21A 109.5 . . ?
C20 C21 H21B 109.5 . . ?
H21A C21 H21B 109.5 . . ?
C20 C21 H21C 109.5 . . ?
H21A C21 H21C 109.5 . . ?
H21B C21 H21C 109.5 . . ?

loop_
_geom_bond_atom_site_label_1
_geom_bond_atom_site_label_2
_geom_bond_distance
_geom_bond_site_symmetry_2
_geom_bond_publ_flag
Cl1 C3 1.737(2) . ?
Cl2 C4 1.739(2) . ?
O1 C16 1.234(2) . ?
N1 C1 1.363(2) . ?
N1 C8 1.370(2) . ?
N1 H1 0.8600 . ?
N2 C16 1.337(2) . ?
N2 C9 1.460(2) . ?
N2 H2 0.8600 . ?
C1 C2 1.388(3) . ?
C1 C6 1.411(2) . ?
C2 C3 1.368(3) . ?
C2 H2A 0.9300 . ?
C3 C4 1.403(3) . ?
C4 C5 1.375(3) . ?
C5 C6 1.400(3) . ?
C5 H5 0.9300 . ?
C6 C7 1.431(2) . ?
C7 C8 1.363(2) . ?
C7 C9 1.504(2) . ?
C8 H8 0.9300 . ?
C9 C10 1.516(2) . ?
C9 H9 0.9800 . ?
C10 C15 1.379(3) . ?
C10 C11 1.383(3) . ?
C11 C12 1.385(3) . ?
C11 H11 0.9300 . ?
C12 C13 1.366(4) . ?
C12 H12 0.9300 . ?
C13 C14 1.368(4) . ?
C13 H13 0.9300 . ?
C14 C15 1.382(3) . ?
C14 H14 0.9300 . ?
C15 H15 0.9300 . ?
C16 C17 1.499(3) . ?
C17 H17A 0.9600 . ?
C17 H17B 0.9600 . ?
C17 H17C 0.9600 . ?
O2 C18 1.177(3) . ?
O3 C18 1.309(3) . ?
O3 C20 1.448(3) . ?
C18 C19 1.484(4) . ?
C19 H19A 0.9600 . ?
C19 H19B 0.9600 . ?
C19 H19C 0.9600 . ?
C20 C21 1.458(4) . ?
C20 H20A 0.9700 . ?
C20 H20B 0.9700 . ?
C21 H21A 0.9600 . ?
C21 H21B 0.9600 . ?
C21 H21C 0.9600 . ?

loop_
_geom_hbond_atom_site_label_D
_geom_hbond_atom_site_label_H
_geom_hbond_atom_site_label_A
_geom_hbond_distance_DH
_geom_hbond_distance_HA
_geom_hbond_distance_DA
_geom_hbond_angle_DHA
_geom_hbond_site_symmetry_A
N1 H1 O1 0.86 2.01 2.8513(18) 165.5 1_455
N1 H1 O1 0.86 2.01 2.8513(18) 165.5 1_455
N2 H2 O2 0.86 2.07 2.919(2) 167.5 1_545

loop_
_geom_torsion_atom_site_label_1
_geom_torsion_atom_site_label_2
_geom_torsion_atom_site_label_3
_geom_torsion_atom_site_label_4
_geom_torsion
_geom_torsion_site_symmetry_1
_geom_torsion_site_symmetry_2
_geom_torsion_site_symmetry_3
_geom_torsion_site_symmetry_4
_geom_torsion_publ_flag
C8 N1 C1 C2 -179.9(2) . . . . ?
C8 N1 C1 C6 -0.6(2) . . . . ?
N1 C1 C2 C3 179.4(2) . . . . ?
C6 C1 C2 C3 0.3(3) . . . . ?
C1 C2 C3 C4 -0.7(3) . . . . ?
C1 C2 C3 Cl1 179.48(15) . . . . ?
C2 C3 C4 C5 0.8(3) . . . . ?
Cl1 C3 C4 C5 -179.38(16) . . . . ?
C2 C3 C4 Cl2 179.03(16) . . . . ?
Cl1 C3 C4 Cl2 -1.1(3) . . . . ?
C3 C4 C5 C6 -0.4(3) . . . . ?
Cl2 C4 C5 C6 -178.70(15) . . . . ?
C4 C5 C6 C1 0.0(3) . . . . ?
C4 C5 C6 C7 -179.67(19) . . . . ?
N1 C1 C6 C5 -179.24(17) . . . . ?
C2 C1 C6 C5 0.1(3) . . . . ?
N1 C1 C6 C7 0.5(2) . . . . ?
C2 C1 C6 C7 179.82(17) . . . . ?
C5 C6 C7 C8 179.5(2) . . . . ?
C1 C6 C7 C8 -0.2(2) . . . . ?
C5 C6 C7 C9 -2.7(3) . . . . ?
C1 C6 C7 C9 177.60(17) . . . . ?
C6 C7 C8 N1 -0.2(2) . . . . ?
C9 C7 C8 N1 -177.95(17) . . . . ?
C1 N1 C8 C7 0.5(2) . . . . ?
C16 N2 C9 C7 -157.74(17) . . . . ?
C16 N2 C9 C10 76.8(2) . . . . ?
C8 C7 C9 N2 -123.0(2) . . . . ?
C6 C7 C9 N2 59.6(2) . . . . ?
C8 C7 C9 C10 2.2(3) . . . . ?
C6 C7 C9 C10 -175.10(16) . . . . ?
N2 C9 C10 C15 -143.43(17) . . . . ?
C7 C9 C10 C15 92.9(2) . . . . ?
N2 C9 C10 C11 38.1(2) . . . . ?
C7 C9 C10 C11 -85.6(2) . . . . ?
C15 C10 C11 C12 -1.0(3) . . . . ?
C9 C10 C11 C12 177.4(2) . . . . ?
C10 C11 C12 C13 0.2(4) . . . . ?
C11 C12 C13 C14 0.7(4) . . . . ?
C12 C13 C14 C15 -0.8(4) . . . . ?
C11 C10 C15 C14 0.9(3) . . . . ?
C9 C10 C15 C14 -177.59(19) . . . . ?
C13 C14 C15 C10 0.0(4) . . . . ?
C9 N2 C16 O1 3.4(3) . . . . ?
C9 N2 C16 C17 -175.77(17) . . . . ?
C20 O3 C18 O2 3.4(4) . . . . ?
C20 O3 C18 C19 -176.7(3) . . . . ?
C18 O3 C20 C21 -171.6(2) . . . . ?
